data_1541097
loop_
_publ_author_name
'Paulus, M.'
'Thiele, G.'

_publ_section_title
;
 Schwefeldichloride als Ligand. Die Molekuel- und Kristallstrukturen von
 trans-bis(dichlorsulfan) platin(IV)-chloride Pt Cl4 (S Cl2)2 und
 trans-bis(dichlorsulfan) platin (II)-chloride Pt Cl2
;
_journal_name_full 'Zeitschrift fuer Anorganische und Allgemeine Chemie'
_journal_page_first 69
_journal_page_last 76
_journal_volume 588
_journal_year 1990
_chemical_formula_sum 'Cl6 Pt S2'
_chemical_name_systematic '((S Cl2)2 Pt) Cl2'
_space_group_IT_number 2
_symmetry_space_group_name_Hall '-P 1'
_symmetry_space_group_name_H-M 'P -1'
_cell_angle_alpha 104.16
_cell_angle_beta 98.15
_cell_angle_gamma 94.42
_cell_formula_units_Z 1
_cell_length_a 4.3387
_cell_length_b 6.8213
_cell_length_c 8.1737
_cell_volume 230.607
_citation_journal_id_ASTM ZAACAB
_cod_data_source_file Paulus_ZAACAB_1990_1288.cif
_cod_data_source_block Cl6Pt1S2
_cod_original_cell_volume 230.6075
_cod_original_formula_sum 'Cl6 Pt1 S2'
_cod_database_code 1541097

loop_
_symmetry_equiv_pos_as_xyz
x,y,z
-x,-y,-z

loop_
_atom_site_label
_atom_site_type_symbol
_atom_site_fract_x
_atom_site_fract_y
_atom_site_fract_z
_atom_site_occupancy
_atom_site_U_iso_or_equiv
Cl3 Cl-1 0.4047 0.0107 0.2812 1 0.0
Cl2 Cl-1 0.2453 0.306 0.0546 1 0.0
S1 S+2 0.1853 0.2605 0.2818 1 0.0
Pt1 Pt+2 0.5 0.5 0.5 1 0.0
Cl1 Cl-1 0.1953 0.3581 0.6589 1 0.0
